data_4341085
loop_
_publ_author_name
'Karagiaridi, Olga'
'Bury, Wojciech'
'Fairen-Jimenez, David'
'Wilmer, Christopher E.'
'Sarjeant, Amy A.'
'Hupp, Joseph T.'
'Farha, Omar K.'

_publ_section_title
;
 Enhanced Gas Sorption Properties and Unique Behavior toward Liquid Water
 in a Pillared-Paddlewheel Metal-Organic Framework Transmetalated with
 Ni(II).
;
_journal_issue 19
_journal_name_full 'Inorganic chemistry'
_journal_page_first 10432
_journal_page_last 10436
_journal_paper_doi 10.1021/ic501467w
_journal_volume 53
_journal_year 2014
_chemical_formula_moiety 'C46 H38 N2 O8 Zn2'
_chemical_formula_sum 'C46 H38 N2 O8 Zn2'
_chemical_formula_weight 877.52
_chemical_name_systematic
;
 ? 
;
_space_group_crystal_system tetragonal
_space_group_IT_number 123
_space_group_name_Hall '-P 4 2'
_space_group_name_H-M_alt 'P 4/m m m'
_symmetry_space_group_name_Hall '-P 4 2'
_symmetry_space_group_name_H-M 'P 4/m m m'
_atom_sites_solution_hydrogens geom
_atom_sites_solution_primary direct
_atom_sites_solution_secondary difmap
_audit_creation_date 2012-03-22
_audit_creation_method
;
  Olex2 1.1
  (compiled Nov  1 2011 20:42:30, GUI svn.r3906)
;
_cell_angle_alpha 90.00
_cell_angle_beta 90.00
_cell_angle_gamma 90.00
_cell_formula_units_Z 1
_cell_length_a 15.6918(3)
_cell_length_b 15.6918(3)
_cell_length_c 9.4600(3)
_cell_measurement_reflns_used 7751
_cell_measurement_temperature 100(2)
_cell_measurement_theta_max 61.47
_cell_measurement_theta_min 2.82
_cell_volume 2329.36(10)
_computing_cell_refinement 'SAINT V7.23A (Bruker, 2005)'
_computing_data_collection 'APEX2 V2.1-4 (Bruker, 2007)'
_computing_data_reduction 'Bruker SAINT'
_computing_molecular_graphics
;
O. V. Dolomanov, L. J. Bourhis, R. J. Gildea, J. A. K. Howard and H. Puschmann,
OLEX2: a complete structure solution, refinement and analysis program.
J. Appl. Cryst. (2009). 42, 339-341.
;
_computing_publication_material
;
O. V. Dolomanov, L. J. Bourhis, R. J. Gildea, J. A. K. Howard and H. Puschmann,
OLEX2: a complete structure solution, refinement and analysis program.
J. Appl. Cryst. (2009). 42, 339-341.
;
_computing_structure_refinement
;
XL, G.M. Sheldrick, Acta Cryst.
(2008). A64, 112-122
;
_computing_structure_solution
;
XS, G.M. Sheldrick, Acta Cryst.
(2008). A64, 112-122
;
_diffrn_ambient_temperature 99.99
_diffrn_detector_area_resol_mean 8
_diffrn_measured_fraction_theta_full 0.996
_diffrn_measured_fraction_theta_max 0.996
_diffrn_measurement_device_type 'Bruker Kappa APEX CCD area detector'
_diffrn_measurement_method '\w and \f scans'
_diffrn_radiation_monochromator 'MX optics'
_diffrn_radiation_type CuK\a
_diffrn_radiation_wavelength 1.54184
_diffrn_reflns_av_R_equivalents 0.0658
_diffrn_reflns_av_unetI/netI 0.0337
_diffrn_reflns_limit_h_max 17
_diffrn_reflns_limit_h_min -17
_diffrn_reflns_limit_k_max 17
_diffrn_reflns_limit_k_min -16
_diffrn_reflns_limit_l_max 10
_diffrn_reflns_limit_l_min -10
_diffrn_reflns_number 12675
_diffrn_reflns_theta_full 61.68
_diffrn_reflns_theta_max 61.68
_diffrn_reflns_theta_min 2.82
_diffrn_source microsource
_diffrn_source_current 0.65
_diffrn_source_power 0.02925
_diffrn_source_voltage 45.0
_exptl_absorpt_coefficient_mu 0.838
_exptl_absorpt_correction_T_max 0.7520
_exptl_absorpt_correction_T_min 0.6186
_exptl_absorpt_correction_type multi-scan
_exptl_absorpt_process_details
;
SADABS-2008/1 (Bruker,2008) was used for absorption correction.
R(int) was 0.1034 before and 0.0733 after correction.
The Ratio of minimum to maximum transmission is 0.8226.
The \l/2 correction factor is 0.0015.
;
_exptl_crystal_colour colourless
_exptl_crystal_colour_primary colourless
_exptl_crystal_density_diffrn 0.626
_exptl_crystal_density_method 'not measured'
_exptl_crystal_description plate
_exptl_crystal_F_000 452
_exptl_crystal_size_max 0.269
_exptl_crystal_size_mid 0.181
_exptl_crystal_size_min 0.04
_refine_diff_density_max 2.583
_refine_diff_density_min -1.062
_refine_diff_density_rms 0.153
_refine_ls_extinction_method none
_refine_ls_goodness_of_fit_ref 1.766
_refine_ls_hydrogen_treatment constr
_refine_ls_matrix_type full
_refine_ls_number_parameters 77
_refine_ls_number_reflns 1108
_refine_ls_number_restraints 131
_refine_ls_restrained_S_all 1.937
_refine_ls_R_factor_all 0.1220
_refine_ls_R_factor_gt 0.1169
_refine_ls_shift/su_max 0.000
_refine_ls_shift/su_mean 0.000
_refine_ls_structure_factor_coef Fsqd
_refine_ls_weighting_details 'calc w=1/[\s^2^(Fo^2^)+(0.2000P)^2^+0.0000P] where P=(Fo^2^+2Fc^2^)/3'
_refine_ls_weighting_scheme calc
_refine_ls_wR_factor_gt 0.3485
_refine_ls_wR_factor_ref 0.3567
_reflns_number_gt 1003
_reflns_number_total 1108
_reflns_threshold_expression >2sigma(I)
_cod_data_source_file ic501467w_si_002.cif
_cod_data_source_block n1559
_cod_depositor_comments 'Adding full bibliography for 4341085.cif.'
_cod_database_code 4341085
_smtbx_masks_special_details
;
The solvent masking procedure as implemented in Olex2 was used to remove the
electronic contribution of solvent molecules from the refinement.  Only the
atoms used in the refinement model are reported in the formula here.

Total solvent accessible volume / cell = 1448.5 Ang^3^ [62.2%]
Total electron count / cell = 414.5
;

loop_
_space_group_symop_id
_space_group_symop_operation_xyz
1 'x, y, z'
2 '-x, -y, z'
3 '-y, x, z'
4 'y, -x, z'
5 '-x, y, -z'
6 'x, -y, -z'
7 'y, x, -z'
8 '-y, -x, -z'
9 '-x, -y, -z'
10 'x, y, -z'
11 'y, -x, -z'
12 '-y, x, -z'
13 'x, -y, z'
14 '-x, y, z'
15 '-y, -x, z'
16 'y, x, z'

loop_
_atom_site_label
_atom_site_type_symbol
_atom_site_fract_x
_atom_site_fract_y
_atom_site_fract_z
_atom_site_U_iso_or_equiv
_atom_site_adp_type
_atom_site_occupancy
_atom_site_symmetry_multiplicity
_atom_site_calc_flag
_atom_site_refinement_flags
_atom_site_disorder_group
Zn1 Zn 1.0000 1.0000 0.84879(17) 0.0255(10) Uani 1 8 d SU .
O1 O 0.9105(3) 0.9105(3) 0.8866(8) 0.091(3) Uani 1 2 d SU .
N1 N 1.0000 1.0000 0.6399(13) 0.039(3) Uani 1 8 d SU .
C1 C 0.8855(5) 0.8855(5) 1.0000 0.039(2) Uani 1 4 d SU .
C2 C 0.8052(11) 0.8338(11) 1.0000 0.050(7) Uani 0.50 2 d SPDU .
C3 C 0.7679(11) 0.8067(11) 0.8749(9) 0.122(11) Uani 0.50 1 d PDU .
H3 H 0.7916 0.8248 0.7874 0.146 Uiso 0.50 1 calc PR .
C4 C 0.6971(12) 0.7540(14) 0.8740(9) 0.133(11) Uani 0.50 1 d PDU .
H4 H 0.6747 0.7349 0.7862 0.160 Uiso 0.50 1 calc PR .
C5 C 0.6577(9) 0.7282(10) 1.0000 0.045(3) Uani 0.50 2 d SPDU .
C6 C 0.5757(6) 0.6750(7) 1.0000 0.044(3) Uani 0.50 2 d SPDU .
C7 C 0.5000 0.7167(9) 1.0000 0.046(5) Uani 0.50 4 d SPDU .
H7 H 0.5000 0.7772 1.0000 0.056 Uiso 0.50 4 calc SPR .
C8 C 0.5847(4) 0.5847(4) 1.0000 0.048(3) Uani 1 4 d SDU .
C9 C 0.5439(9) 0.5000 1.0000 0.044(5) Uani 0.50 4 d SPDU .
C10 C 1.0871(16) 1.0000 0.587(2) 0.068(7) Uani 0.38 2 d SPU 2
H10A H 1.1174 0.9489 0.6223 0.082 Uiso 0.19 1 calc PR 2
H10B H 1.1174 1.0511 0.6223 0.082 Uiso 0.19 1 calc PR 2
C11 C 1.0618(12) 1.0618(12) 0.586(3) 0.065(7) Uani 0.38 2 d SPU 1
H11A H 1.1194 1.0472 0.6212 0.078 Uiso 0.19 1 calc PR 1
H11B H 1.0472 1.1194 0.6212 0.078 Uiso 0.19 1 calc PR 1

loop_
_atom_site_aniso_label
_atom_site_aniso_U_11
_atom_site_aniso_U_22
_atom_site_aniso_U_33
_atom_site_aniso_U_23
_atom_site_aniso_U_13
_atom_site_aniso_U_12
Zn1 0.0216(11) 0.0216(11) 0.0334(14) 0.000 0.000 0.000
O1 0.115(5) 0.115(5) 0.042(3) 0.0006(19) 0.0006(19) -0.089(6)
N1 0.044(5) 0.044(5) 0.028(6) 0.000 0.000 0.000
C1 0.043(3) 0.043(3) 0.032(5) 0.000 0.000 -0.007(4)
C2 0.041(11) 0.069(15) 0.039(7) 0.000 0.000 -0.026(12)
C3 0.110(15) 0.20(2) 0.060(7) -0.032(10) 0.022(8) -0.119(16)
C4 0.121(16) 0.20(2) 0.075(9) -0.035(10) 0.009(9) -0.127(17)
C5 0.031(7) 0.037(7) 0.068(9) 0.000 0.000 0.000(6)
C6 0.069(7) 0.023(5) 0.040(7) 0.000 0.000 0.025(5)
C7 0.030(8) 0.013(8) 0.097(16) 0.000 0.000 0.000
C8 0.031(3) 0.031(3) 0.082(8) 0.000 0.000 0.001(4)
C9 0.025(8) 0.026(7) 0.080(16) 0.000 0.000 0.000
C10 0.040(10) 0.13(2) 0.035(11) 0.000 -0.008(8) 0.000
C11 0.074(10) 0.074(10) 0.048(13) 0.010(8) 0.010(8) -0.018(12)

loop_
_atom_type_symbol
_atom_type_description
_atom_type_scat_dispersion_real
_atom_type_scat_dispersion_imag
_atom_type_scat_source
C C 0.0181 0.0091 'International Tables Vol C Tables 4.2.6.8 and 6.1.1.4'
H H 0.0000 0.0000 'International Tables Vol C Tables 4.2.6.8 and 6.1.1.4'
N N 0.0311 0.0180 'International Tables Vol C Tables 4.2.6.8 and 6.1.1.4'
O O 0.0492 0.0322 'International Tables Vol C Tables 4.2.6.8 and 6.1.1.4'
Zn Zn -1.5491 0.6778 'International Tables Vol C Tables 4.2.6.8 and 6.1.1.4'

loop_
_geom_angle_atom_site_label_1
_geom_angle_atom_site_label_2
_geom_angle_atom_site_label_3
_geom_angle
_geom_angle_site_symmetry_1
_geom_angle_site_symmetry_3
O1 Zn1 Zn1 79.8(2) . 9_777
O1 Zn1 Zn1 79.8(2) 2_775 9_777
O1 Zn1 Zn1 79.8(2) 4_575 9_777
O1 Zn1 Zn1 79.8(2) 3_755 9_777
O1 Zn1 O1 88.20(8) 2_775 3_755
O1 Zn1 O1 159.6(4) 4_575 3_755
O1 Zn1 O1 159.6(4) . 2_775
O1 Zn1 O1 88.20(8) . 3_755
O1 Zn1 O1 88.20(8) . 4_575
O1 Zn1 O1 88.20(8) 2_775 4_575
N1 Zn1 Zn1 180.000(3) . 9_777
N1 Zn1 O1 100.2(2) . 2_775
N1 Zn1 O1 100.2(2) . .
N1 Zn1 O1 100.2(2) . 4_575
N1 Zn1 O1 100.2(2) . 3_755
C1 O1 Zn1 127.5(7) . .
C10 N1 C10 83.2(7) 4_575 2_775
C10 N1 C10 0.0(19) 16 3_755
C10 N1 C10 83.2(7) . 3_755
C10 N1 C10 83.2(7) 15_775 2_775
C10 N1 C10 83.2(7) 3_755 2_775
C10 N1 C10 83.2(7) 16 2_775
C10 N1 C10 140(2) . 2_775
C10 N1 C10 140(2) 15_775 3_755
C10 N1 C10 83.2(7) 15_775 .
C10 N1 C10 83.2(7) 4_575 .
C10 N1 C10 0.0(7) 4_575 15_775
C10 N1 C10 140(2) 4_575 16
C10 N1 C10 140(2) 4_575 3_755
C10 N1 C10 83.2(7) . 16
C10 N1 C10 140(2) 15_775 16
C10 N1 C11 42.1(2) 2_775 2_775
C10 N1 C11 120.2(10) 2_775 13_575
C10 N1 C11 42.1(2) 4_575 4_575
C10 N1 C11 42.1(2) 15_775 4_575
C10 N1 C11 120.2(10) 3_755 13_575
C10 N1 C11 42.1(2) 4_575 13_575
C10 N1 C11 42.1(2) 15_775 13_575
C10 N1 C11 42.1(2) . 13_575
C10 N1 C11 120.2(10) 16 13_575
C10 N1 C11 120.2(10) 16 2_775
C10 N1 C11 120.2(10) . 2_775
C10 N1 C11 42.1(2) 15_775 2_775
C10 N1 C11 42.1(2) 4_575 2_775
C10 N1 C11 120.2(10) 3_755 2_775
C10 N1 C11 42.1(2) . 4_575
C10 N1 C11 120.2(10) 16 4_575
C10 N1 C11 120.2(10) 3_755 4_575
C10 N1 C11 120.2(10) 2_775 4_575
C10 N1 C11 42.1(2) 2_775 14_755
C10 N1 C11 120.2(10) 4_575 3_755
C10 N1 C11 120.2(10) 15_775 3_755
C10 N1 C11 120.2(10) . 3_755
C10 N1 C11 42.1(2) 16 3_755
C10 N1 C11 42.1(2) 3_755 3_755
C10 N1 C11 120.2(10) 2_775 .
C10 N1 C11 120.2(10) 4_575 .
C10 N1 C11 120.2(10) 15_775 .
C10 N1 C11 42.1(2) . .
C10 N1 C11 42.1(2) 16 .
C10 N1 C11 42.1(2) 3_755 .
C10 N1 C11 120.2(10) 15_775 14_755
C10 N1 C11 120.2(10) . 14_755
C10 N1 C11 42.1(2) 16 14_755
C10 N1 C11 42.1(2) 3_755 14_755
C10 N1 C11 120.2(10) 4_575 14_755
C10 N1 C11 42.1(2) 2_775 3_755
C11 N1 C11 83.1(8) 14_755 2_775
C11 N1 C11 83.1(8) 13_575 2_775
C11 N1 C11 83.1(8) 4_575 2_775
C11 N1 C11 83.1(8) 3_755 2_775
C11 N1 C11 139(2) . 2_775
C11 N1 C11 139(2) 3_755 13_575
C11 N1 C11 83.1(8) . 13_575
C11 N1 C11 0.0(12) 3_755 14_755
C11 N1 C11 83.1(8) . 14_755
C11 N1 C11 83.1(8) . 3_755
C11 N1 C11 0(2) 13_575 4_575
C11 N1 C11 139(2) 14_755 4_575
C11 N1 C11 139(2) 3_755 4_575
C11 N1 C11 83.1(8) . 4_575
C11 N1 C11 139(2) 14_755 13_575
O1 C1 O1 125.4(11) 10_557 .
O1 C1 C2 116.6(5) . 7_557
O1 C1 C2 116.6(5) 10_557 16
O1 C1 C2 116.6(5) . 16
O1 C1 C2 116.6(5) 10_557 .
O1 C1 C2 116.6(5) . .
O1 C1 C2 116.6(5) 10_557 7_557
C2 C1 C2 0.0(11) 7_557 16
C2 C1 C2 24.4(15) . 16
C2 C1 C2 24.4(15) . 7_557
C1 C2 C3 110.1(11) . 16
C1 C2 C3 110.1(11) . 7_557
C3 C2 C1 121.4(6) 10_557 .
C3 C2 C1 121.4(6) . .
C3 C2 C3 33.1(14) 10_557 7_557
C3 C2 C3 117.2(12) . 10_557
C3 C2 C3 97.7(16) 16 7_557
C3 C2 C3 33.1(14) . 16
C3 C2 C3 116.6(12) 10_557 16
C3 C2 C3 116.6(12) . 7_557
C2 C3 H3 119.1 . .
C4 C3 C2 121.7(8) . .
C4 C3 H3 119.1 . .
C3 C4 H4 119.3 . .
C3 C4 C5 104.7(11) . 16
C3 C4 C5 104.7(11) . 7_557
C3 C4 C5 121.4(9) . .
C5 C4 H4 119.3 . .
C5 C4 H4 112.1 7_557 .
C5 C4 H4 112.1 16 .
C5 C4 C5 51.5(11) . 7_557
C5 C4 C5 51.5(11) . 16
C5 C4 C5 0.0(5) 7_557 16
C4 C5 C4 116.4(13) 10_557 .
C4 C5 C6 121.8(7) . .
C4 C5 C6 121.8(7) 10_557 .
C7 C6 C5 118.2(9) . .
C7 C6 C8 124.5(8) . .
C8 C6 C5 117.3(8) . .
C6 C7 C6 122.3(11) 5_657 .
C6 C7 H7 118.8 . .
C6 C7 H7 118.8 5_657 .
C6 C8 C6 101.3(9) . 7_557
C6 C8 C9 148.6(7) 7_557 16
C6 C8 C9 110.1(7) . 12_657
C6 C8 C9 148.6(7) 7_557 12_657
C6 C8 C9 148.6(7) 7_557 7_557
C6 C8 C9 110.1(7) . 7_557
C6 C8 C9 110.1(7) . 16
C6 C8 C9 110.1(7) . 3_655
C6 C8 C9 110.1(7) 7_557 .
C6 C8 C9 148.6(7) . .
C6 C8 C9 148.6(7) 7_557 3_655
C9 C8 C9 0.0(10) 12_657 7_557
C9 C8 C9 0.0(10) 16 7_557
C9 C8 C9 38.5(10) . 7_557
C9 C8 C9 0.0(10) 3_655 7_557
C9 C8 C9 0.0(10) 3_655 16
C9 C8 C9 38.5(10) . 16
C9 C8 C9 38.5(10) . 3_655
C9 C8 C9 0.0(10) 16 12_657
C9 C8 C9 0.0(10) 3_655 12_657
C9 C8 C9 38.5(10) . 12_657
C8 C9 C8 128.5(10) . 11_567
C9 C9 C8 115.7(5) 9_667 11_567
C9 C9 C8 115.7(5) 9_667 .
N1 C10 C10 110.1(10) . 10_556
N1 C10 H10A 109.6 . .
N1 C10 H10B 109.6 . .
C10 C10 H10A 109.6 10_556 .
C10 C10 H10B 109.6 10_556 .
H10A C10 H10B 108.2 . .
N1 C11 C11 110.3(11) . 10_556
N1 C11 H11A 109.6 . .
N1 C11 H11B 109.6 . .
C11 C11 H11A 109.6 10_556 .
C11 C11 H11B 109.6 10_556 .
H11A C11 H11B 108.1 . .

loop_
_geom_bond_atom_site_label_1
_geom_bond_atom_site_label_2
_geom_bond_distance
_geom_bond_site_symmetry_2
Zn1 Zn1 2.861(3) 9_777
Zn1 O1 2.019(7) 4_575
Zn1 O1 2.019(7) 3_755
Zn1 O1 2.019(7) .
Zn1 O1 2.019(7) 2_775
Zn1 N1 1.976(12) .
O1 C1 1.207(9) .
N1 C10 1.45(3) 16
N1 C10 1.45(3) 3_755
N1 C10 1.45(3) 2_775
N1 C10 1.45(3) 4_575
N1 C10 1.45(3) 15_775
N1 C10 1.45(3) .
N1 C11 1.46(3) 13_575
N1 C11 1.46(3) 4_575
N1 C11 1.46(3) 2_775
N1 C11 1.46(3) .
N1 C11 1.46(3) 3_755
N1 C11 1.46(3) 14_755
C1 O1 1.207(9) 10_557
C1 C2 1.498(16) 16
C1 C2 1.498(16) 7_557
C1 C2 1.498(16) .
C2 C3 1.572(19) 16
C2 C3 1.572(19) 7_557
C2 C3 1.387(10) .
C2 C3 1.387(10) 10_557
C3 H3 0.9500 .
C3 C4 1.386(13) .
C4 H4 0.9500 .
C4 C5 1.98(2) 16
C4 C5 1.402(11) .
C4 C5 1.98(2) 7_557
C5 C4 1.402(11) 10_557
C5 C6 1.534(18) .
C6 C7 1.357(11) .
C6 C8 1.424(10) .
C7 C6 1.357(11) 5_657
C7 H7 0.9500 .
C8 C6 1.424(10) 7_557
C8 C9 1.475(10) 12_657
C8 C9 1.475(10) 7_557
C8 C9 1.475(10) 16
C8 C9 1.475(10) .
C8 C9 1.475(10) 3_655
C9 C8 1.475(10) 11_567
C9 C9 1.38(3) 9_667
C10 C10 1.65(5) 10_556
C10 H10A 0.9900 .
C10 H10B 0.9900 .
C11 C11 1.63(5) 10_556
C11 H11A 0.9900 .
C11 H11B 0.9900 .

loop_
_geom_torsion_atom_site_label_1
_geom_torsion_atom_site_label_2
_geom_torsion_atom_site_label_3
_geom_torsion_atom_site_label_4
_geom_torsion
_geom_torsion_site_symmetry_1
_geom_torsion_site_symmetry_4
Zn1 Zn1 O1 C1 0.0 9_777 .
Zn1 O1 C1 O1 0.000(2) . 10_557
Zn1 O1 C1 C2 166.3(9) . .
Zn1 O1 C1 C2 -166.3(9) . 7_557
Zn1 O1 C1 C2 -166.3(9) . 16
O1 Zn1 O1 C1 0.000(3) 2_775 .
O1 Zn1 O1 C1 -79.9(2) 4_575 .
O1 Zn1 O1 C1 79.9(2) 3_755 .
O1 C1 C2 C3 -175.7(10) . 10_557
O1 C1 C2 C3 -8.2(15) 10_557 10_557
O1 C1 C2 C3 -42.9(17) 10_557 7_557
O1 C1 C2 C3 42.9(17) . 16
O1 C1 C2 C3 149.5(10) . 7_557
O1 C1 C2 C3 175.7(10) 10_557 .
O1 C1 C2 C3 8.2(15) . .
O1 C1 C2 C3 -149.5(10) 10_557 16
N1 Zn1 O1 C1 180.0 . .
C1 C2 C3 C4 175.4(17) . .
C2 C1 C2 C3 -88.1(12) 16 .
C2 C1 C2 C3 53.3(13) 7_557 7_557
C2 C1 C2 C3 53.3(13) 16 7_557
C2 C1 C2 C3 -88.1(12) 7_557 .
C2 C1 C2 C3 88.1(12) 16 10_557
C2 C1 C2 C3 -53.3(13) 7_557 16
C2 C1 C2 C3 -53.3(13) 16 16
C2 C1 C2 C3 88.1(12) 7_557 10_557
C2 C3 C4 C5 3(2) . .
C2 C3 C4 C5 -51.1(13) . 7_557
C2 C3 C4 C5 -51.1(13) . 16
C3 C2 C3 C4 -1(2) 10_557 .
C3 C2 C3 C4 96.9(11) 16 .
C3 C2 C3 C4 36.4(14) 7_557 .
C3 C4 C5 C4 -4(3) . 10_557
C3 C4 C5 C6 175.7(14) . .
C4 C5 C6 C7 -89.8(15) . .
C4 C5 C6 C7 89.8(15) 10_557 .
C4 C5 C6 C8 -90.2(15) 10_557 .
C4 C5 C6 C8 90.2(15) . .
C5 C4 C5 C4 80.0(19) 16 10_557
C5 C4 C5 C4 80.0(19) 7_557 10_557
C5 C4 C5 C6 -100.4(12) 7_557 .
C5 C4 C5 C6 -100.4(12) 16 .
C5 C6 C7 C6 180.0 . 5_657
C5 C6 C8 C6 0.0 . 7_557
C5 C6 C8 C9 180.0 . 3_655
C5 C6 C8 C9 180.0 . 7_557
C5 C6 C8 C9 180.0 . 12_657
C5 C6 C8 C9 180.0 . 16
C5 C6 C8 C9 180.0 . .
C6 C8 C9 C8 0.0 7_557 11_567
C6 C8 C9 C8 180.0 . 11_567
C6 C8 C9 C9 180.0 7_557 9_667
C6 C8 C9 C9 0.0 . 9_667
C7 C6 C8 C6 180.0 . 7_557
C7 C6 C8 C9 0.0 . 3_655
C7 C6 C8 C9 0.0 . .
C7 C6 C8 C9 0.0 . 12_657
C7 C6 C8 C9 0.0 . 7_557
C7 C6 C8 C9 0.0 . 16
C8 C6 C7 C6 0.0 . 5_657
C9 C8 C9 C8 180.0 3_655 11_567
C9 C8 C9 C8 180.0 7_557 11_567
C9 C8 C9 C8 180.0 12_657 11_567
C9 C8 C9 C8 180.0 16 11_567
C9 C8 C9 C9 0.0 3_655 9_667
C9 C8 C9 C9 0.0 16 9_667
C9 C8 C9 C9 0.0 7_557 9_667
C9 C8 C9 C9 0.0 12_657 9_667
C10 N1 C10 C10 -71.1(8) 3_755 10_556
C10 N1 C10 C10 0.000(5) 2_775 10_556
C10 N1 C10 C10 -71.1(8) 16 10_556
C10 N1 C10 C10 71.1(8) 4_575 10_556
C10 N1 C10 C10 71.1(8) 15_775 10_556
C10 N1 C11 C11 82.2(19) . 10_556
C10 N1 C11 C11 50.2(10) 15_775 10_556
C10 N1 C11 C11 50.2(10) 4_575 10_556
C10 N1 C11 C11 -50.2(10) 2_775 10_556
C10 N1 C11 C11 -82.2(19) 3_755 10_556
C10 N1 C11 C11 -82.2(19) 16 10_556
C11 N1 C10 C10 -50.1(11) 14_755 10_556
C11 N1 C10 C10 -50.1(11) 3_755 10_556
C11 N1 C10 C10 -82(2) . 10_556
C11 N1 C10 C10 50.1(11) 2_775 10_556
C11 N1 C10 C10 82(2) 4_575 10_556
C11 N1 C10 C10 82(2) 13_575 10_556
C11 N1 C11 C11 70.8(10) 4_575 10_556
C11 N1 C11 C11 0.000(12) 2_775 10_556
C11 N1 C11 C11 70.8(10) 13_575 10_556
C11 N1 C11 C11 -70.8(9) 14_755 10_556
C11 N1 C11 C11 -70.8(9) 3_755 10_556

loop_
_smtbx_masks_void_nr
_smtbx_masks_void_average_x
_smtbx_masks_void_average_y
_smtbx_masks_void_average_z
_smtbx_masks_void_volume
_smtbx_masks_void_count_electrons
1 -0.115 -0.738 -0.515 1448.5 414.4
